data_4078012
loop_
_publ_author_name
'Michel, Olaf'
'Dietrich, H. Martin'
'Litlab\/o, Rannveig'
'T\"ornroos, Karl W.'
'Maichle-M\"ossmer, C\"acilia'
'Anwander, Reiner'

_publ_section_title
;
 Tris(pyrazolyl)borate Complexes of the Alkaline-Earth Metals:
 Alkylaluminate Precursors and Schlenk-Type Rearrangements
;
_journal_issue 8
_journal_name_full Organometallics
_journal_page_first 3119
_journal_paper_doi 10.1021/om300032c
_journal_volume 31
_journal_year 2012
_chemical_formula_moiety 'C29 H56 B Ba N7 O2 Si2'
_chemical_formula_sum 'C29 H56 B Ba N7 O2 Si2'
_chemical_formula_weight 739.14
_chemical_name_systematic
; 
 ? 
;
_space_group_IT_number 2
_symmetry_cell_setting triclinic
_symmetry_space_group_name_Hall '-P 1'
_symmetry_space_group_name_H-M 'P -1'
_atom_sites_solution_hydrogens geom
_atom_sites_solution_primary direct
_atom_sites_solution_secondary difmap
_audit_creation_method SHELXL-97
_cell_angle_alpha 95.408(10)
_cell_angle_beta 96.536(10)
_cell_angle_gamma 111.819(10)
_cell_formula_units_Z 2
_cell_length_a 10.4073(13)
_cell_length_b 11.6229(16)
_cell_length_c 17.287(2)
_cell_measurement_reflns_used 6999
_cell_measurement_temperature 173(2)
_cell_measurement_theta_max 52.59
_cell_measurement_theta_min 5.06
_cell_volume 1907.4(4)
_computing_cell_refinement X-AREA
_computing_data_collection X-AREA
_computing_data_reduction X-AREA
_computing_structure_refinement 'SHELXL-97 (Sheldrick, 1997)'
_computing_structure_solution 'SHELXS-97 (Sheldrick, 1990)'
_diffrn_ambient_temperature 173(2)
_diffrn_measured_fraction_theta_full 0.998
_diffrn_measured_fraction_theta_max 0.998
_diffrn_measurement_device_type 'Stoe-IPDS II'
_diffrn_measurement_method omega-scans
_diffrn_radiation_monochromator graphite
_diffrn_radiation_source 'fine-focus sealed tube'
_diffrn_radiation_type MoK\a
_diffrn_radiation_wavelength 0.71073
_diffrn_reflns_av_R_equivalents 0.0934
_diffrn_reflns_av_sigmaI/netI 0.0733
_diffrn_reflns_limit_h_max 12
_diffrn_reflns_limit_h_min -12
_diffrn_reflns_limit_k_max 13
_diffrn_reflns_limit_k_min -13
_diffrn_reflns_limit_l_max 20
_diffrn_reflns_limit_l_min -20
_diffrn_reflns_number 25161
_diffrn_reflns_theta_full 25.35
_diffrn_reflns_theta_max 25.35
_diffrn_reflns_theta_min 2.94
_exptl_absorpt_coefficient_mu 1.137
_exptl_absorpt_correction_T_max 0.97580
_exptl_absorpt_correction_T_min 0.85997
_exptl_absorpt_correction_type empirical
_exptl_absorpt_process_details mulabs
_exptl_crystal_density_diffrn 1.287
_exptl_crystal_density_method 'not measured'
_exptl_crystal_description 'little block'
_exptl_crystal_F_000 768
_exptl_crystal_size_max 0.15
_exptl_crystal_size_mid 0.15
_exptl_crystal_size_min 0.05
_refine_diff_density_max 0.745
_refine_diff_density_min -1.314
_refine_diff_density_rms 0.102
_refine_ls_extinction_method none
_refine_ls_goodness_of_fit_ref 1.214
_refine_ls_hydrogen_treatment constr
_refine_ls_matrix_type full
_refine_ls_number_parameters 381
_refine_ls_number_reflns 6951
_refine_ls_number_restraints 0
_refine_ls_restrained_S_all 1.214
_refine_ls_R_factor_all 0.0832
_refine_ls_R_factor_gt 0.0659
_refine_ls_shift/su_max 0.028
_refine_ls_shift/su_mean 0.000
_refine_ls_structure_factor_coef Fsqd
_refine_ls_weighting_details 'calc w=1/[\s^2^(Fo^2^)+(0.0189P)^2^+3.6306P] where P=(Fo^2^+2Fc^2^)/3'
_refine_ls_weighting_scheme calc
_refine_ls_wR_factor_gt 0.1016
_refine_ls_wR_factor_ref 0.1060
_reflns_number_gt 5947
_reflns_number_total 6951
_reflns_threshold_expression >2sigma(I)
_cod_data_source_file om300032c_si_001.cif
_cod_data_source_block Compound9
_cod_original_sg_symbol_H-M P-1
_cod_database_code 4078012

loop_
_symmetry_equiv_pos_as_xyz
'x, y, z'
'-x, -y, -z'

loop_
_atom_site_label
_atom_site_type_symbol
_atom_site_fract_x
_atom_site_fract_y
_atom_site_fract_z
_atom_site_U_iso_or_equiv
_atom_site_adp_type
_atom_site_occupancy
_atom_site_symmetry_multiplicity
_atom_site_calc_flag
_atom_site_refinement_flags
_atom_site_disorder_assembly
_atom_site_disorder_group
Ba1 Ba 0.08745(4) 0.77518(3) 0.24255(2) 0.02587(10) Uani 1 1 d . . .
Si10 Si 0.24374(19) 0.82423(16) 0.06023(10) 0.0364(4) Uani 1 1 d . . .
Si11 Si 0.36458(17) 1.04625(15) 0.19205(10) 0.0323(4) Uani 1 1 d . . .
O301 O -0.1577(4) 0.7426(4) 0.1448(3) 0.0459(11) Uani 1 1 d . . .
O401 O 0.2281(6) 0.6138(5) 0.2561(3) 0.0665(16) Uani 1 1 d . B .
N10 N 0.2565(5) 0.9010(4) 0.1495(3) 0.0339(11) Uani 1 1 d . . .
N11 N 0.0736(5) 0.7392(4) 0.4496(3) 0.0289(10) Uani 1 1 d . . .
N12 N 0.1719(5) 0.7926(4) 0.4037(3) 0.0336(11) Uani 1 1 d . . .
N21 N -0.1025(4) 0.8345(4) 0.4001(3) 0.0266(10) Uani 1 1 d . . .
N22 N -0.0693(5) 0.8720(4) 0.3291(3) 0.0291(10) Uani 1 1 d . . .
N31 N -0.1633(5) 0.6009(4) 0.3654(3) 0.0290(10) Uani 1 1 d . . .
N32 N -0.1085(5) 0.5728(4) 0.3009(3) 0.0298(11) Uani 1 1 d . . .
C1 C 0.1786(8) 0.8894(7) -0.0241(4) 0.058(2) Uani 1 1 d . . .
H1A H 0.0946 0.9034 -0.0135 0.087 Uiso 1 1 calc R . .
H1B H 0.1554 0.8298 -0.0726 0.087 Uiso 1 1 calc R . .
H1C H 0.2516 0.9690 -0.0303 0.087 Uiso 1 1 calc R . .
C2 C 0.4114(8) 0.8151(7) 0.0371(4) 0.0542(19) Uani 1 1 d . . .
H2A H 0.4737 0.8969 0.0265 0.081 Uiso 1 1 calc R . .
H2B H 0.3912 0.7521 -0.0093 0.081 Uiso 1 1 calc R . .
H2C H 0.4572 0.7915 0.0821 0.081 Uiso 1 1 calc R . .
C3 C 0.1173(7) 0.6564(6) 0.0518(4) 0.0522(18) Uani 1 1 d . . .
H3A H 0.1527 0.6147 0.0907 0.078 Uiso 1 1 calc R . .
H3B H 0.1080 0.6129 -0.0013 0.078 Uiso 1 1 calc R . .
H3C H 0.0255 0.6543 0.0614 0.078 Uiso 1 1 calc R . .
C4 C 0.3563(8) 1.1724(6) 0.1341(4) 0.0468(16) Uani 1 1 d . . .
H4A H 0.3899 1.1625 0.0841 0.070 Uiso 1 1 calc R . .
H4B H 0.4156 1.2546 0.1643 0.070 Uiso 1 1 calc R . .
H4C H 0.2592 1.1661 0.1235 0.070 Uiso 1 1 calc R . .
C5 C 0.5536(7) 1.0663(6) 0.2123(4) 0.0497(17) Uani 1 1 d . . .
H5A H 0.5619 1.0010 0.2422 0.075 Uiso 1 1 calc R . .
H5B H 0.6095 1.1489 0.2430 0.075 Uiso 1 1 calc R . .
H5C H 0.5882 1.0593 0.1623 0.075 Uiso 1 1 calc R . .
C6 C 0.3182(7) 1.0868(6) 0.2909(4) 0.0445(16) Uani 1 1 d . . .
H6A H 0.2241 1.0882 0.2833 0.067 Uiso 1 1 calc R . .
H6B H 0.3863 1.1694 0.3162 0.067 Uiso 1 1 calc R . .
H6C H 0.3201 1.0237 0.3243 0.067 Uiso 1 1 calc R . .
C13 C 0.2953(6) 0.8003(6) 0.4425(4) 0.0356(14) Uani 1 1 d . . .
C14 C 0.2744(7) 0.7503(6) 0.5121(4) 0.0371(14) Uani 1 1 d . . .
H14 H 0.3439 0.7435 0.5500 0.045 Uiso 1 1 calc R . .
C15 C 0.1333(7) 0.7125(5) 0.5155(3) 0.0346(13) Uani 1 1 d . . .
C23 C -0.1112(6) 0.9667(5) 0.3201(4) 0.0339(13) Uani 1 1 d . . .
C24 C -0.1724(6) 0.9888(5) 0.3842(4) 0.0360(14) Uani 1 1 d . . .
H24 H -0.2120 1.0499 0.3918 0.043 Uiso 1 1 calc R . .
C25 C -0.1650(6) 0.9061(5) 0.4343(3) 0.0305(13) Uani 1 1 d . . .
C33 C -0.2059(7) 0.4663(5) 0.2601(3) 0.0354(14) Uani 1 1 d . . .
C34 C -0.3229(6) 0.4250(6) 0.2978(4) 0.0396(15) Uani 1 1 d . . .
H34 H -0.4061 0.3522 0.2812 0.048 Uiso 1 1 calc R . .
C35 C -0.2928(6) 0.5113(5) 0.3639(4) 0.0365(14) Uani 1 1 d . . .
C302 C -0.1877(8) 0.7563(7) 0.0642(4) 0.0538(19) Uani 1 1 d . . .
H30A H -0.1053 0.7676 0.0377 0.065 Uiso 1 1 calc R . .
H30B H -0.2138 0.8294 0.0601 0.065 Uiso 1 1 calc R . .
C303 C -0.3089(8) 0.6362(7) 0.0281(4) 0.060(2) Uani 1 1 d . . .
H30C H -0.2754 0.5721 0.0071 0.071 Uiso 1 1 calc R . .
H30D H -0.3700 0.6509 -0.0148 0.071 Uiso 1 1 calc R . .
C304 C -0.3866(7) 0.5962(7) 0.0976(4) 0.0550(19) Uani 1 1 d . . .
H30E H -0.4807 0.5997 0.0889 0.066 Uiso 1 1 calc R . .
H30F H -0.3970 0.5101 0.1055 0.066 Uiso 1 1 calc R . .
C305 C -0.2934(6) 0.6910(6) 0.1676(4) 0.0463(16) Uani 1 1 d . . .
H30G H -0.3293 0.7574 0.1795 0.056 Uiso 1 1 calc R . .
H30H H -0.2892 0.6497 0.2149 0.056 Uiso 1 1 calc R . .
C402 C 0.1965(10) 0.5197(8) 0.3074(6) 0.0751(16) Uani 1 1 d . . .
H11A H 0.0953 0.4856 0.3109 0.090 Uiso 0.59(7) 1 calc PR A 1
H11B H 0.2507 0.5549 0.3609 0.090 Uiso 0.59(7) 1 calc PR A 1
H11C H 0.1752 0.5543 0.3566 0.090 Uiso 0.41(7) 1 calc PR A 2
H11D H 0.1110 0.4472 0.2817 0.090 Uiso 0.41(7) 1 calc PR A 2
C403 C 0.2379(15) 0.4212(13) 0.2705(9) 0.0751(16) Uani 0.710(11) 1 d P B 1
H40A H 0.1548 0.3504 0.2408 0.090 Uiso 0.710(11) 1 calc PR B 1
H40B H 0.2856 0.3892 0.3110 0.090 Uiso 0.710(11) 1 calc PR B 1
C404 C 0.3357(15) 0.4841(12) 0.2164(9) 0.0751(16) Uani 0.710(11) 1 d P B 1
H40C H 0.4280 0.4790 0.2307 0.090 Uiso 0.710(11) 1 calc PR B 1
H40D H 0.2970 0.4433 0.1613 0.090 Uiso 0.710(11) 1 calc PR B 1
C40B C 0.293(4) 0.481(3) 0.325(2) 0.0751(16) Uani 0.290(11) 1 d P B 2
H40E H 0.2592 0.3887 0.3113 0.090 Uiso 0.290(11) 1 calc PR B 2
H40F H 0.3325 0.5049 0.3818 0.090 Uiso 0.290(11) 1 calc PR B 2
C40C C 0.407(4) 0.550(3) 0.273(2) 0.0751(16) Uani 0.290(11) 1 d P B 2
H40G H 0.4933 0.6103 0.3067 0.090 Uiso 0.290(11) 1 calc PR B 2
H40H H 0.4313 0.4882 0.2406 0.090 Uiso 0.290(11) 1 calc PR B 2
C405 C 0.3499(10) 0.6116(8) 0.2247(6) 0.0751(16) Uani 1 1 d . . .
H11E H 0.3534 0.6420 0.1731 0.090 Uiso 0.59(7) 1 calc PR A 1
H11F H 0.4368 0.6653 0.2611 0.090 Uiso 0.59(7) 1 calc PR A 1
H11G H 0.3228 0.5670 0.1700 0.090 Uiso 0.41(7) 1 calc PR A 2
H11H H 0.4180 0.6979 0.2248 0.090 Uiso 0.41(7) 1 calc PR A 2
C131 C 0.4277(7) 0.8539(7) 0.4093(4) 0.0510(18) Uani 1 1 d . . .
H13A H 0.4055 0.8473 0.3521 0.076 Uiso 1 1 calc R . .
H13B H 0.4871 0.8074 0.4220 0.076 Uiso 1 1 calc R . .
H13C H 0.4777 0.9422 0.4322 0.076 Uiso 1 1 calc R . .
C151 C 0.0540(8) 0.6544(6) 0.5778(4) 0.0490(17) Uani 1 1 d . . .
H15A H 0.0160 0.7117 0.6024 0.074 Uiso 1 1 calc R . .
H15B H 0.1171 0.6380 0.6178 0.074 Uiso 1 1 calc R . .
H15C H -0.0231 0.5754 0.5542 0.074 Uiso 1 1 calc R . .
C231 C -0.0896(7) 1.0310(6) 0.2494(4) 0.0458(16) Uani 1 1 d . . .
H23A H -0.0517 0.9879 0.2124 0.069 Uiso 1 1 calc R . .
H23B H -0.0235 1.1181 0.2653 0.069 Uiso 1 1 calc R . .
H23C H -0.1795 1.0294 0.2239 0.069 Uiso 1 1 calc R . .
C251 C -0.2095(7) 0.8930(6) 0.5134(4) 0.0402(15) Uani 1 1 d . . .
H25A H -0.2845 0.8105 0.5112 0.060 Uiso 1 1 calc R . .
H25B H -0.2437 0.9585 0.5284 0.060 Uiso 1 1 calc R . .
H25C H -0.1293 0.9013 0.5524 0.060 Uiso 1 1 calc R . .
B1 B -0.0844(8) 0.7188(7) 0.4287(4) 0.0353(16) Uani 1 1 d . . .
H1 H -0.1277 0.7037 0.4774 0.042 Uiso 1 1 calc R . .
C331 C -0.3810(7) 0.5138(6) 0.4266(5) 0.056(2) Uani 1 1 d . . .
H33A H -0.3256 0.5244 0.4785 0.084 Uiso 1 1 calc R . .
H33B H -0.4633 0.4348 0.4186 0.084 Uiso 1 1 calc R . .
H33C H -0.4115 0.5837 0.4237 0.084 Uiso 1 1 calc R . .
C351 C -0.1791(8) 0.4070(6) 0.1863(4) 0.0495(18) Uani 1 1 d . . .
H35A H -0.2629 0.3795 0.1459 0.074 Uiso 1 1 calc R . .
H35B H -0.1572 0.3345 0.1971 0.074 Uiso 1 1 calc R . .
H35C H -0.0999 0.4680 0.1674 0.074 Uiso 1 1 calc R . .

loop_
_atom_site_aniso_label
_atom_site_aniso_U_11
_atom_site_aniso_U_22
_atom_site_aniso_U_33
_atom_site_aniso_U_23
_atom_site_aniso_U_13
_atom_site_aniso_U_12
Ba1 0.02678(17) 0.02697(17) 0.02612(18) 0.00702(12) 0.01113(13) 0.01026(13)
Si10 0.0415(10) 0.0326(9) 0.0326(10) 0.0044(7) 0.0160(8) 0.0087(8)
Si11 0.0343(9) 0.0279(8) 0.0337(9) 0.0049(7) 0.0124(7) 0.0087(7)
O301 0.030(2) 0.059(3) 0.041(3) 0.011(2) 0.0002(19) 0.009(2)
O401 0.089(4) 0.076(4) 0.082(4) 0.050(3) 0.059(3) 0.063(3)
N10 0.036(3) 0.033(3) 0.032(3) 0.008(2) 0.017(2) 0.009(2)
N11 0.032(3) 0.032(3) 0.025(3) 0.004(2) 0.008(2) 0.015(2)
N12 0.032(3) 0.034(3) 0.033(3) 0.007(2) 0.007(2) 0.009(2)
N21 0.025(2) 0.030(2) 0.024(2) 0.0022(19) 0.0062(19) 0.009(2)
N22 0.029(3) 0.028(2) 0.030(3) 0.002(2) 0.006(2) 0.010(2)
N31 0.030(3) 0.026(2) 0.031(3) 0.005(2) 0.011(2) 0.009(2)
N32 0.038(3) 0.025(2) 0.027(3) 0.005(2) 0.015(2) 0.011(2)
C1 0.072(5) 0.056(5) 0.040(4) 0.009(3) 0.022(4) 0.015(4)
C2 0.062(5) 0.054(4) 0.055(5) 0.009(3) 0.029(4) 0.025(4)
C3 0.055(4) 0.042(4) 0.048(4) -0.001(3) 0.017(3) 0.005(3)
C4 0.059(4) 0.038(4) 0.041(4) 0.007(3) 0.009(3) 0.015(3)
C5 0.039(4) 0.042(4) 0.066(5) 0.003(3) 0.014(3) 0.013(3)
C6 0.041(4) 0.040(4) 0.042(4) 0.002(3) 0.011(3) 0.004(3)
C13 0.033(3) 0.041(3) 0.034(3) 0.001(3) 0.002(3) 0.018(3)
C14 0.041(4) 0.037(3) 0.035(3) 0.005(3) -0.005(3) 0.021(3)
C15 0.048(4) 0.032(3) 0.026(3) 0.003(2) 0.001(3) 0.020(3)
C23 0.036(3) 0.032(3) 0.038(3) 0.004(3) 0.005(3) 0.017(3)
C24 0.030(3) 0.029(3) 0.050(4) -0.003(3) 0.004(3) 0.014(3)
C25 0.021(3) 0.027(3) 0.037(3) -0.008(2) 0.002(2) 0.006(2)
C33 0.046(4) 0.024(3) 0.030(3) -0.002(2) 0.003(3) 0.009(3)
C34 0.027(3) 0.037(3) 0.046(4) 0.003(3) 0.003(3) 0.004(3)
C35 0.035(3) 0.032(3) 0.044(4) 0.010(3) 0.015(3) 0.011(3)
C302 0.050(4) 0.069(5) 0.041(4) 0.020(4) 0.005(3) 0.019(4)
C303 0.062(5) 0.065(5) 0.041(4) -0.001(4) -0.010(4) 0.020(4)
C304 0.037(4) 0.055(4) 0.063(5) 0.008(4) -0.002(3) 0.010(3)
C305 0.034(4) 0.055(4) 0.047(4) 0.011(3) 0.002(3) 0.013(3)
C402 0.095(4) 0.075(4) 0.088(4) 0.035(3) 0.047(3) 0.057(3)
C403 0.095(4) 0.075(4) 0.088(4) 0.035(3) 0.047(3) 0.057(3)
C404 0.095(4) 0.075(4) 0.088(4) 0.035(3) 0.047(3) 0.057(3)
C40B 0.095(4) 0.075(4) 0.088(4) 0.035(3) 0.047(3) 0.057(3)
C40C 0.095(4) 0.075(4) 0.088(4) 0.035(3) 0.047(3) 0.057(3)
C405 0.095(4) 0.075(4) 0.088(4) 0.035(3) 0.047(3) 0.057(3)
C131 0.035(4) 0.061(5) 0.058(5) 0.009(4) 0.004(3) 0.021(3)
C151 0.068(5) 0.052(4) 0.031(4) 0.016(3) 0.012(3) 0.024(4)
C231 0.046(4) 0.045(4) 0.054(4) 0.017(3) 0.009(3) 0.025(3)
C251 0.040(4) 0.043(4) 0.039(4) -0.002(3) 0.014(3) 0.017(3)
B1 0.041(4) 0.039(4) 0.029(4) 0.009(3) 0.018(3) 0.014(3)
C331 0.042(4) 0.046(4) 0.074(5) 0.002(4) 0.035(4) 0.005(3)
C351 0.056(4) 0.033(4) 0.047(4) -0.007(3) 0.009(3) 0.007(3)

loop_
_atom_type_symbol
_atom_type_description
_atom_type_scat_dispersion_real
_atom_type_scat_dispersion_imag
_atom_type_scat_source
C C 0.0033 0.0016 'International Tables Vol C Tables 4.2.6.8 and 6.1.1.4'
H H 0.0000 0.0000 'International Tables Vol C Tables 4.2.6.8 and 6.1.1.4'
B B 0.0013 0.0007 'International Tables Vol C Tables 4.2.6.8 and 6.1.1.4'
Ba Ba -0.3244 2.2819 'International Tables Vol C Tables 4.2.6.8 and 6.1.1.4'
N N 0.0061 0.0033 'International Tables Vol C Tables 4.2.6.8 and 6.1.1.4'
O O 0.0106 0.0060 'International Tables Vol C Tables 4.2.6.8 and 6.1.1.4'
Si Si 0.0817 0.0704 'International Tables Vol C Tables 4.2.6.8 and 6.1.1.4'

loop_
_geom_angle_atom_site_label_1
_geom_angle_atom_site_label_2
_geom_angle_atom_site_label_3
_geom_angle
N10 Ba1 O301 95.02(14)
N10 Ba1 O401 91.62(14)
O301 Ba1 O401 129.69(17)
N10 Ba1 N22 123.92(14)
O301 Ba1 N22 71.93(13)
O401 Ba1 N22 139.05(13)
N10 Ba1 N12 122.82(15)
O301 Ba1 N12 136.43(13)
O401 Ba1 N12 74.61(15)
N22 Ba1 N12 69.21(14)
N10 Ba1 N32 160.41(13)
O301 Ba1 N32 79.52(13)
O401 Ba1 N32 78.05(14)
N22 Ba1 N32 72.54(13)
N12 Ba1 N32 70.78(14)
N10 Ba1 Si11 24.98(11)
O301 Ba1 Si11 106.69(9)
O401 Ba1 Si11 99.90(11)
N22 Ba1 Si11 105.76(9)
N12 Ba1 Si11 102.14(10)
N32 Ba1 Si11 172.90(10)
N10 Ba1 Si10 23.89(11)
O301 Ba1 Si10 83.81(9)
O401 Ba1 Si10 82.71(10)
N22 Ba1 Si10 137.98(10)
N12 Ba1 Si10 139.31(10)
N32 Ba1 Si10 136.71(9)
Si11 Ba1 Si10 48.86(4)
N10 Si10 C2 114.6(3)
N10 Si10 C1 114.9(3)
C2 Si10 C1 105.3(3)
N10 Si10 C3 110.0(3)
C2 Si10 C3 105.2(3)
C1 Si10 C3 106.1(3)
N10 Si10 Ba1 39.81(16)
C2 Si10 Ba1 129.6(2)
C1 Si10 Ba1 124.5(2)
C3 Si10 Ba1 70.3(2)
N10 Si11 C4 113.9(3)
N10 Si11 C5 113.3(3)
C4 Si11 C5 107.2(3)
N10 Si11 C6 110.9(3)
C4 Si11 C6 105.2(3)
C5 Si11 C6 105.7(3)
N10 Si11 Ba1 41.68(15)
C4 Si11 Ba1 131.3(2)
C5 Si11 Ba1 121.1(2)
C6 Si11 Ba1 69.5(2)
C302 O301 C305 103.7(5)
C302 O301 Ba1 133.1(4)
C305 O301 Ba1 122.9(4)
C402 O401 C405 105.6(6)
C402 O401 Ba1 123.0(4)
C405 O401 Ba1 131.0(4)
Si10 N10 Si11 130.3(3)
Si10 N10 Ba1 116.3(2)
Si11 N10 Ba1 113.3(2)
C15 N11 N12 110.6(5)
C15 N11 B1 125.9(5)
N12 N11 B1 123.4(5)
C13 N12 N11 106.2(5)
C13 N12 Ba1 129.3(4)
N11 N12 Ba1 119.1(3)
C25 N21 N22 109.6(4)
C25 N21 B1 127.3(5)
N22 N21 B1 122.8(4)
C23 N22 N21 106.6(4)
C23 N22 Ba1 131.4(4)
N21 N22 Ba1 121.5(3)
C35 N31 N32 109.5(4)
C35 N31 B1 127.2(5)
N32 N31 B1 123.4(4)
C33 N32 N31 106.3(4)
C33 N32 Ba1 128.2(4)
N31 N32 Ba1 117.6(3)
Si10 C1 H1A 109.5
Si10 C1 H1B 109.5
H1A C1 H1B 109.5
Si10 C1 H1C 109.5
H1A C1 H1C 109.5
H1B C1 H1C 109.5
Si10 C2 H2A 109.5
Si10 C2 H2B 109.5
H2A C2 H2B 109.5
Si10 C2 H2C 109.5
H2A C2 H2C 109.5
H2B C2 H2C 109.5
Si10 C3 H3A 109.5
Si10 C3 H3B 109.5
H3A C3 H3B 109.5
Si10 C3 H3C 109.5
H3A C3 H3C 109.5
H3B C3 H3C 109.5
Si11 C4 H4A 109.5
Si11 C4 H4B 109.5
H4A C4 H4B 109.5
Si11 C4 H4C 109.5
H4A C4 H4C 109.5
H4B C4 H4C 109.5
Si11 C5 H5A 109.5
Si11 C5 H5B 109.5
H5A C5 H5B 109.5
Si11 C5 H5C 109.5
H5A C5 H5C 109.5
H5B C5 H5C 109.5
Si11 C6 H6A 109.5
Si11 C6 H6B 109.5
H6A C6 H6B 109.5
Si11 C6 H6C 109.5
H6A C6 H6C 109.5
H6B C6 H6C 109.5
N12 C13 C14 109.6(5)
N12 C13 C131 121.3(6)
C14 C13 C131 129.1(6)
C15 C14 C13 106.6(5)
C15 C14 H14 126.7
C13 C14 H14 126.7
N11 C15 C14 107.0(5)
N11 C15 C151 123.7(6)
C14 C15 C151 129.3(6)
N22 C23 C24 109.6(5)
N22 C23 C231 120.9(5)
C24 C23 C231 129.5(5)
C25 C24 C23 107.1(5)
C25 C24 H24 126.4
C23 C24 H24 126.4
N21 C25 C24 107.1(5)
N21 C25 C251 123.3(5)
C24 C25 C251 129.5(5)
N32 C33 C34 110.3(5)
N32 C33 C351 120.6(5)
C34 C33 C351 129.1(6)
C35 C34 C33 105.7(5)
C35 C34 H34 127.1
C33 C34 H34 127.1
N31 C35 C34 108.2(5)
N31 C35 C331 122.9(5)
C34 C35 C331 128.9(6)
O301 C302 C303 105.0(6)
O301 C302 H30A 110.7
C303 C302 H30A 110.7
O301 C302 H30B 110.7
C303 C302 H30B 110.7
H30A C302 H30B 108.8
C302 C303 C304 103.1(6)
C302 C303 H30C 111.1
C304 C303 H30C 111.1
C302 C303 H30D 111.1
C304 C303 H30D 111.1
H30C C303 H30D 109.1
C305 C304 C303 104.0(5)
C305 C304 H30E 111.0
C303 C304 H30E 111.0
C305 C304 H30F 111.0
C303 C304 H30F 111.0
H30E C304 H30F 109.0
O301 C305 C304 105.4(5)
O301 C305 H30G 110.7
C304 C305 H30G 110.7
O301 C305 H30H 110.7
C304 C305 H30H 110.7
H30G C305 H30H 108.8
C40B C402 O401 114.8(15)
C40B C402 C403 45.2(17)
O401 C402 C403 104.8(7)
C40B C402 H11A 132.6
O401 C402 H11A 110.8
C403 C402 H11A 110.8
C40B C402 H11B 66.1
O401 C402 H11B 110.8
C403 C402 H11B 110.8
H11A C402 H11B 108.9
C40B C402 H11C 108.6
O401 C402 H11C 108.6
C403 C402 H11C 144.9
H11A C402 H11C 66.9
H11B C402 H11C 46.3
C40B C402 H11D 108.6
O401 C402 H11D 108.6
C403 C402 H11D 71.0
H11A C402 H11D 42.3
H11B C402 H11D 138.3
H11C C402 H11D 107.5
C402 C403 C404 105.1(9)
C402 C403 H40A 110.7
C404 C403 H40A 110.7
C402 C403 H40B 110.7
C404 C403 H40B 110.7
H40A C403 H40B 108.8
C405 C404 C403 106.8(9)
C405 C404 H40C 110.4
C403 C404 H40C 110.4
C405 C404 H40D 110.4
C403 C404 H40D 110.4
H40C C404 H40D 108.6
C402 C40B C40C 103(2)
C402 C40B H40E 111.2
C40C C40B H40E 111.2
C402 C40B H40F 111.2
C40C C40B H40F 111.2
H40E C40B H40F 109.1
C405 C40C C40B 108(2)
C405 C40C H40G 110.2
C40B C40C H40G 110.2
C405 C40C H40H 110.2
C40B C40C H40H 110.2
H40G C40C H40H 108.5
C40C C405 C404 49.3(15)
C40C C405 O401 106.1(13)
C404 C405 O401 105.9(8)
C40C C405 H11E 142.3
C404 C405 H11E 110.6
O401 C405 H11E 110.6
C40C C405 H11F 64.6
C404 C405 H11F 110.6
O401 C405 H11F 110.6
H11E C405 H11F 108.7
C40C C405 H11G 110.5
C404 C405 H11G 64.7
O401 C405 H11G 110.5
H11E C405 H11G 47.9
H11F C405 H11G 138.2
C40C C405 H11H 110.5
C404 C405 H11H 142.6
O401 C405 H11H 110.5
H11E C405 H11H 64.1
H11F C405 H11H 48.0
H11G C405 H11H 108.7
C13 C131 H13A 109.5
C13 C131 H13B 109.5
H13A C131 H13B 109.5
C13 C131 H13C 109.5
H13A C131 H13C 109.5
H13B C131 H13C 109.5
C15 C151 H15A 109.5
C15 C151 H15B 109.5
H15A C151 H15B 109.5
C15 C151 H15C 109.5
H15A C151 H15C 109.5
H15B C151 H15C 109.5
C23 C231 H23A 109.5
C23 C231 H23B 109.5
H23A C231 H23B 109.5
C23 C231 H23C 109.5
H23A C231 H23C 109.5
H23B C231 H23C 109.5
C25 C251 H25A 109.5
C25 C251 H25B 109.5
H25A C251 H25B 109.5
C25 C251 H25C 109.5
H25A C251 H25C 109.5
H25B C251 H25C 109.5
N21 B1 N31 110.2(5)
N21 B1 N11 112.1(5)
N31 B1 N11 110.5(5)
N21 B1 H1 108.0
N31 B1 H1 108.0
N11 B1 H1 108.0
C35 C331 H33A 109.5
C35 C331 H33B 109.5
H33A C331 H33B 109.5
C35 C331 H33C 109.5
H33A C331 H33C 109.5
H33B C331 H33C 109.5
C33 C351 H35A 109.5
C33 C351 H35B 109.5
H35A C351 H35B 109.5
C33 C351 H35C 109.5
H35A C351 H35C 109.5
H35B C351 H35C 109.5

loop_
_geom_bond_atom_site_label_1
_geom_bond_atom_site_label_2
_geom_bond_distance
Ba1 N10 2.645(4)
Ba1 O301 2.773(4)
Ba1 O401 2.786(4)
Ba1 N22 2.787(4)
Ba1 N12 2.789(5)
Ba1 N32 2.839(4)
Ba1 Si11 3.6529(17)
Ba1 Si10 3.7042(17)
Si10 N10 1.673(5)
Si10 C2 1.872(7)
Si10 C1 1.877(8)
Si10 C3 1.885(7)
Si11 N10 1.680(5)
Si11 C4 1.874(6)
Si11 C5 1.880(7)
Si11 C6 1.892(6)
O301 C302 1.428(8)
O301 C305 1.433(7)
O401 C402 1.440(9)
O401 C405 1.442(9)
N11 C15 1.352(7)
N11 N12 1.367(6)
N11 B1 1.564(9)
N12 C13 1.346(7)
N21 C25 1.364(7)
N21 N22 1.379(6)
N21 B1 1.543(8)
N22 C23 1.341(7)
N31 C35 1.358(7)
N31 N32 1.375(6)
N31 B1 1.557(8)
N32 C33 1.340(7)
C1 H1A 0.9800
C1 H1B 0.9800
C1 H1C 0.9800
C2 H2A 0.9800
C2 H2B 0.9800
C2 H2C 0.9800
C3 H3A 0.9800
C3 H3B 0.9800
C3 H3C 0.9800
C4 H4A 0.9800
C4 H4B 0.9800
C4 H4C 0.9800
C5 H5A 0.9800
C5 H5B 0.9800
C5 H5C 0.9800
C6 H6A 0.9800
C6 H6B 0.9800
C6 H6C 0.9800
C13 C14 1.390(8)
C13 C131 1.492(8)
C14 C15 1.377(8)
C14 H14 0.9500
C15 C151 1.492(8)
C23 C24 1.388(8)
C23 C231 1.487(8)
C24 C25 1.370(8)
C24 H24 0.9500
C25 C251 1.496(8)
C33 C34 1.394(8)
C33 C351 1.496(8)
C34 C35 1.371(8)
C34 H34 0.9500
C35 C331 1.503(8)
C302 C303 1.510(10)
C302 H30A 0.9900
C302 H30B 0.9900
C303 C304 1.537(10)
C303 H30C 0.9900
C303 H30D 0.9900
C304 C305 1.519(9)
C304 H30E 0.9900
C304 H30F 0.9900
C305 H30G 0.9900
C305 H30H 0.9900
C402 C40B 1.27(3)
C402 C403 1.481(14)
C402 H11A 0.9900
C402 H11B 0.9900
C402 H11C 0.9900
C402 H11D 0.9900
C403 C404 1.497(15)
C403 H40A 0.9900
C403 H40B 0.9900
C404 C405 1.424(14)
C404 H40C 0.9900
C404 H40D 0.9900
C40B C40C 1.59(4)
C40B H40E 0.9900
C40B H40F 0.9900
C40C C405 1.37(3)
C40C H40G 0.9900
C40C H40H 0.9900
C405 H11E 0.9900
C405 H11F 0.9900
C405 H11G 0.9900
C405 H11H 0.9900
C131 H13A 0.9800
C131 H13B 0.9800
C131 H13C 0.9800
C151 H15A 0.9800
C151 H15B 0.9800
C151 H15C 0.9800
C231 H23A 0.9800
C231 H23B 0.9800
C231 H23C 0.9800
C251 H25A 0.9800
C251 H25B 0.9800
C251 H25C 0.9800
B1 H1 1.0000
C331 H33A 0.9800
C331 H33B 0.9800
C331 H33C 0.9800
C351 H35A 0.9800
C351 H35B 0.9800
C351 H35C 0.9800
